data_4080977
loop_
_publ_author_name
'Song, Li-Cheng'
'Gai, Bin'
'Feng, Zhan-Heng'
'Du, Zong-Qiang'
'Xie, Zhao-Jun'
'Sun, Xiao-Jing'
'Song, Hai-Bin'

_publ_section_title
;
 Synthesis, Structures, and Some Properties of Diiron Oxadiselenolate
 (ODSe) and Thiodiselenolate (TDSe) Complexes as Models for the Active
 Site of [FeFe]-Hydrogenases
;
_journal_issue 13
_journal_name_full Organometallics
_journal_page_first 3673
_journal_paper_doi 10.1021/om400309j
_journal_volume 32
_journal_year 2013
_chemical_formula_moiety 'C8.50 H5 Cl Fe2 O7 S Se2'
_chemical_formula_sum 'C8.5 H5 Cl Fe2 O7 S Se2'
_chemical_formula_weight 556.26
_chemical_name_systematic
; 
 ? 
;
_space_group_IT_number 15
_symmetry_cell_setting monoclinic
_symmetry_space_group_name_Hall '-C 2yc'
_symmetry_space_group_name_H-M 'C 1 2/c 1'
_atom_sites_solution_hydrogens geom
_atom_sites_solution_primary direct
_atom_sites_solution_secondary difmap
_audit_creation_method SHELXL-97
_cell_angle_alpha 90.00
_cell_angle_beta 97.437(4)
_cell_angle_gamma 90.00
_cell_formula_units_Z 16
_cell_length_a 31.221(3)
_cell_length_b 6.9310(10)
_cell_length_c 29.758(3)
_cell_measurement_reflns_used 7582
_cell_measurement_temperature 113(2)
_cell_measurement_theta_max 27.90
_cell_measurement_theta_min 1.40
_cell_volume 6385.2(13)
_computing_cell_refinement 'CrystalClear-SM Expert 2.0 r2'
_computing_data_collection 'CrystalClear-SM Expert 2.0 r2 (Rigaku, 2009)'
_computing_data_reduction 'CrystalClear-SM Expert 2.0 r2'
_computing_molecular_graphics 'CrystalStructure 4.0'
_computing_publication_material 'CrystalStructure 4.0 (Rigaku, 2009)'
_computing_structure_refinement 'SHELXL-97 (Sheldrick, 1997)'
_computing_structure_solution 'SHELXS-97 (Sheldrick, 1990)'
_diffrn_ambient_temperature 113(2)
_diffrn_measured_fraction_theta_full 0.997
_diffrn_measured_fraction_theta_max 0.997
_diffrn_measurement_device_type 'Rigaku Saturn724 CCD camera'
_diffrn_measurement_method \w
_diffrn_radiation_monochromator mulitlayer
_diffrn_radiation_source 'rotating anode'
_diffrn_radiation_type MoK\a
_diffrn_radiation_wavelength 0.71075
_diffrn_reflns_av_R_equivalents 0.0469
_diffrn_reflns_av_sigmaI/netI 0.0624
_diffrn_reflns_limit_h_max 40
_diffrn_reflns_limit_h_min -40
_diffrn_reflns_limit_k_max 9
_diffrn_reflns_limit_k_min -8
_diffrn_reflns_limit_l_max 28
_diffrn_reflns_limit_l_min -39
_diffrn_reflns_number 21073
_diffrn_reflns_theta_full 27.87
_diffrn_reflns_theta_max 27.87
_diffrn_reflns_theta_min 1.32
_diffrn_standards_decay_% 0
_diffrn_standards_interval_count 0
_diffrn_standards_interval_time 0
_diffrn_standards_number 0
_exptl_absorpt_coefficient_mu 6.700
_exptl_absorpt_correction_T_max 0.3785
_exptl_absorpt_correction_T_min 0.2747
_exptl_absorpt_correction_type multi-scan
_exptl_absorpt_process_details CrystalClear
_exptl_crystal_colour colorless
_exptl_crystal_density_diffrn 2.315
_exptl_crystal_density_method 'not measured'
_exptl_crystal_description prism
_exptl_crystal_F_000 4240
_exptl_crystal_size_max 0.26
_exptl_crystal_size_mid 0.22
_exptl_crystal_size_min 0.18
_refine_diff_density_max 1.051
_refine_diff_density_min -0.938
_refine_diff_density_rms 0.165
_refine_ls_extinction_method none
_refine_ls_goodness_of_fit_ref 1.210
_refine_ls_hydrogen_treatment constr
_refine_ls_matrix_type full
_refine_ls_number_parameters 466
_refine_ls_number_reflns 7572
_refine_ls_number_restraints 90
_refine_ls_restrained_S_all 1.213
_refine_ls_R_factor_all 0.0689
_refine_ls_R_factor_gt 0.0574
_refine_ls_shift/su_max 0.001
_refine_ls_shift/su_mean 0.000
_refine_ls_structure_factor_coef Fsqd
_refine_ls_weighting_details 'calc w=1/[\s^2^(Fo^2^)+(0.0021P)^2^+54.4791P] where P=(Fo^2^+2Fc^2^)/3'
_refine_ls_weighting_scheme calc
_refine_ls_wR_factor_gt 0.0857
_refine_ls_wR_factor_ref 0.0907
_reflns_number_gt 6643
_reflns_number_total 7572
_reflns_threshold_expression >2sigma(I)
_cod_data_source_file om400309j_si_003.cif
_cod_data_source_block 10
_cod_original_formula_sum 'C8.50 H5 Cl Fe2 O7 S Se2'
_cod_database_code 4080977

loop_
_symmetry_equiv_pos_as_xyz
'x, y, z'
'-x, y, -z+1/2'
'x+1/2, y+1/2, z'
'-x+1/2, y+1/2, -z+1/2'
'-x, -y, -z'
'x, -y, z-1/2'
'-x+1/2, -y+1/2, -z'
'x+1/2, -y+1/2, z-1/2'

loop_
_atom_site_label
_atom_site_type_symbol
_atom_site_fract_x
_atom_site_fract_y
_atom_site_fract_z
_atom_site_U_iso_or_equiv
_atom_site_adp_type
_atom_site_occupancy
_atom_site_symmetry_multiplicity
_atom_site_calc_flag
_atom_site_refinement_flags
_atom_site_disorder_assembly
_atom_site_disorder_group
Se1 Se 0.095506(18) 0.74869(8) 0.093530(18) 0.01865(13) Uani 1 1 d D . .
Se2 Se 0.124697(19) 1.20677(8) 0.100525(19) 0.02239(13) Uani 1 1 d D . .
Se3 Se 0.155732(19) 0.70059(8) 0.306020(19) 0.02061(13) Uani 1 1 d D . .
Se4 Se 0.133056(18) 0.23826(8) 0.313131(18) 0.01923(13) Uani 1 1 d D . .
Fe1 Fe 0.06171(3) 1.03668(12) 0.11492(3) 0.01898(18) Uani 1 1 d . A .
Fe2 Fe 0.09437(3) 1.00531(12) 0.04050(3) 0.01828(17) Uani 1 1 d . A .
Fe3 Fe 0.14086(3) 0.49678(12) 0.36628(3) 0.01961(18) Uani 1 1 d . B .
Fe4 Fe 0.09076(3) 0.51819(12) 0.29127(3) 0.01845(17) Uani 1 1 d . B .
S1 S 0.17115(6) 0.8975(3) 0.16731(6) 0.0319(6) Uani 0.902(5) 1 d PD A 1
O7 O 0.21548(17) 0.8402(9) 0.1879(2) 0.0495(18) Uani 0.902(5) 1 d PD A 1
C7 C 0.15433(18) 0.7163(10) 0.1259(2) 0.0263(17) Uani 0.902(5) 1 d PD A 1
H7A H 0.1560 0.5890 0.1411 0.032 Uiso 0.902(5) 1 calc PR A 1
H7B H 0.1750 0.7148 0.1033 0.032 Uiso 0.902(5) 1 calc PR A 1
C8 C 0.17909(18) 1.0886(9) 0.1287(2) 0.0272(17) Uani 0.902(5) 1 d PD A 1
H8A H 0.1949 1.0373 0.1046 0.033 Uiso 0.902(5) 1 calc PR A 1
H8B H 0.1973 1.1896 0.1452 0.033 Uiso 0.902(5) 1 calc PR A 1
S1' S 0.1908(5) 0.854(2) 0.1289(6) 0.031(5) Uani 0.098(5) 1 d PD A 2
O7' O 0.2271(12) 0.810(7) 0.1654(12) 0.024(11) Uani 0.098(5) 1 d PDU A 2
C7' C 0.1458(10) 0.713(10) 0.1403(17) 0.0263(17) Uani 0.098(5) 1 d PD A 2
H7'A H 0.1377 0.7497 0.1703 0.032 Uiso 0.098(5) 1 calc PR A 2
H7'B H 0.1541 0.5751 0.1417 0.032 Uiso 0.098(5) 1 calc PR A 2
C8' C 0.1700(18) 1.082(6) 0.1433(13) 0.0272(17) Uani 0.098(5) 1 d PD A 2
H8'A H 0.1946 1.1730 0.1486 0.033 Uiso 0.098(5) 1 calc PR A 2
H8'B H 0.1584 1.0668 0.1725 0.033 Uiso 0.098(5) 1 calc PR A 2
S2 S 0.18351(15) 0.4063(8) 0.23625(18) 0.0228(11) Uani 0.609(9) 1 d PD B 1
O14 O 0.2199(2) 0.3571(11) 0.2101(2) 0.035(2) Uani 0.609(9) 1 d PD B 1
C15 C 0.2020(5) 0.598(6) 0.2738(15) 0.021(5) Uani 0.609(9) 1 d PD B 1
H15A H 0.2135 0.7034 0.2562 0.025 Uiso 0.609(9) 1 calc PR B 1
H15B H 0.2259 0.5507 0.2961 0.025 Uiso 0.609(9) 1 calc PR B 1
C16 C 0.1824(10) 0.220(5) 0.2778(14) 0.023(5) Uani 0.609(9) 1 d PD B 1
H16A H 0.2095 0.2244 0.2990 0.027 Uiso 0.609(9) 1 calc PR B 1
H16B H 0.1812 0.0929 0.2623 0.027 Uiso 0.609(9) 1 calc PR B 1
S2' S 0.1988(2) 0.3768(13) 0.2427(3) 0.0228(15) Uani 0.391(9) 1 d PD B 2
O14' O 0.1590(3) 0.3984(16) 0.2089(3) 0.026(3) Uani 0.391(9) 1 d PD B 2
C15' C 0.2039(7) 0.582(9) 0.279(3) 0.021(5) Uani 0.391(9) 1 d PD B 2
H15C H 0.2165 0.6858 0.2622 0.025 Uiso 0.391(9) 1 calc PR B 2
H15D H 0.2260 0.5482 0.3048 0.025 Uiso 0.391(9) 1 calc PR B 2
C16' C 0.1869(16) 0.210(9) 0.285(2) 0.023(5) Uani 0.391(9) 1 d PD B 2
H16C H 0.2113 0.2142 0.3101 0.027 Uiso 0.391(9) 1 calc PR B 2
H16D H 0.1867 0.0792 0.2719 0.027 Uiso 0.391(9) 1 calc PR B 2
O1 O 0.06874(15) 1.0184(7) 0.21478(13) 0.0345(11) Uani 1 1 d . A .
O2 O -0.02150(14) 0.8353(7) 0.09198(15) 0.0337(11) Uani 1 1 d . A .
O3 O 0.01509(14) 1.4059(6) 0.10058(14) 0.0314(10) Uani 1 1 d . A .
O4 O 0.16817(15) 0.8744(7) -0.00416(16) 0.0374(11) Uani 1 1 d . A .
O5 O 0.07302(16) 1.3697(7) -0.00879(15) 0.0381(12) Uani 1 1 d . A .
O6 O 0.02245(13) 0.7944(6) -0.01141(13) 0.0287(10) Uani 1 1 d . A .
O8 O 0.22663(15) 0.4213(7) 0.41706(16) 0.0393(12) Uani 1 1 d . B .
O9 O 0.08433(15) 0.2697(7) 0.41841(15) 0.0385(12) Uani 1 1 d . B .
O10 O 0.12416(16) 0.8527(7) 0.41544(15) 0.0381(12) Uani 1 1 d . B .
O11 O 0.07222(14) 0.5280(7) 0.19147(14) 0.0341(11) Uani 1 1 d . B .
O12 O 0.04219(15) 0.8672(7) 0.30903(15) 0.0386(12) Uani 1 1 d . B .
O13 O 0.01464(14) 0.2868(7) 0.30595(16) 0.0357(11) Uani 1 1 d . B .
C1 C 0.06623(19) 1.0252(9) 0.1761(2) 0.0246(13) Uani 1 1 d . . .
C2 C 0.0109(2) 0.9116(9) 0.10134(18) 0.0233(13) Uani 1 1 d . . .
C3 C 0.03347(19) 1.2642(9) 0.10643(18) 0.0223(12) Uani 1 1 d . . .
C4 C 0.1395(2) 0.9298(9) 0.0126(2) 0.0262(13) Uani 1 1 d . . .
C5 C 0.0808(2) 1.2275(9) 0.00975(19) 0.0254(13) Uani 1 1 d . . .
C6 C 0.05064(19) 0.8763(9) 0.00839(18) 0.0223(13) Uani 1 1 d . . .
C9 C 0.1934(2) 0.4485(9) 0.3969(2) 0.0269(14) Uani 1 1 d . . .
C10 C 0.1067(2) 0.3563(9) 0.3987(2) 0.0274(14) Uani 1 1 d . . .
C11 C 0.1301(2) 0.7151(10) 0.39590(19) 0.0279(14) Uani 1 1 d . . .
C12 C 0.08065(19) 0.5217(9) 0.2301(2) 0.0239(13) Uani 1 1 d . . .
C13 C 0.06139(19) 0.7332(9) 0.3023(2) 0.0247(13) Uani 1 1 d . . .
C14 C 0.0447(2) 0.3752(9) 0.3006(2) 0.0264(13) Uani 1 1 d . . .
C17 C 0.2432(4) 0.494(2) 0.0399(5) 0.041(4) Uani 0.60(3) 1 d PDU C 1
H17A H 0.2396 0.6357 0.0364 0.049 Uiso 0.60(3) 1 calc PR C 1
H17B H 0.2656 0.4525 0.0213 0.049 Uiso 0.60(3) 1 calc PR C 1
Cl1 Cl 0.1949(3) 0.3818(11) 0.0205(3) 0.0485(18) Uani 0.60(3) 1 d PDU C 1
Cl2 Cl 0.2601(3) 0.4409(13) 0.0963(6) 0.069(2) Uani 0.60(3) 1 d PDU C 1
C17' C 0.2566(6) 0.441(4) 0.0562(6) 0.042(6) Uani 0.40(3) 1 d PDU C 2
H17C H 0.2674 0.5661 0.0459 0.051 Uiso 0.40(3) 1 calc PR C 2
H17D H 0.2759 0.3383 0.0477 0.051 Uiso 0.40(3) 1 calc PR C 2
Cl2' Cl 0.2580(3) 0.4454(16) 0.1145(4) 0.037(2) Uani 0.40(3) 1 d PDU C 2
Cl1' Cl 0.2050(6) 0.402(3) 0.0295(4) 0.085(4) Uani 0.40(3) 1 d PDU C 2

loop_
_atom_site_aniso_label
_atom_site_aniso_U_11
_atom_site_aniso_U_22
_atom_site_aniso_U_33
_atom_site_aniso_U_23
_atom_site_aniso_U_13
_atom_site_aniso_U_12
Se1 0.0196(3) 0.0162(3) 0.0195(3) -0.0006(2) 0.0005(2) -0.0017(2)
Se2 0.0248(3) 0.0174(3) 0.0255(3) -0.0015(2) 0.0048(2) -0.0039(2)
Se3 0.0222(3) 0.0154(3) 0.0253(3) 0.0015(2) 0.0073(2) -0.0002(2)
Se4 0.0232(3) 0.0151(3) 0.0203(3) 0.0011(2) 0.0064(2) -0.0005(2)
Fe1 0.0219(4) 0.0192(4) 0.0168(4) -0.0012(3) 0.0059(3) -0.0009(3)
Fe2 0.0192(4) 0.0196(4) 0.0166(4) 0.0008(3) 0.0044(3) 0.0008(3)
Fe3 0.0238(4) 0.0186(4) 0.0172(4) -0.0004(3) 0.0053(3) 0.0007(3)
Fe4 0.0182(4) 0.0187(4) 0.0193(4) 0.0021(3) 0.0055(3) 0.0003(3)
S1 0.0380(11) 0.0330(11) 0.0222(9) 0.0050(7) -0.0060(7) -0.0154(8)
O7 0.036(3) 0.062(4) 0.044(4) 0.022(3) -0.015(3) -0.019(3)
C7 0.027(4) 0.018(3) 0.032(4) 0.003(3) -0.004(3) 0.000(3)
C8 0.022(4) 0.031(4) 0.027(4) 0.001(3) -0.002(3) -0.010(3)
S1' 0.013(8) 0.033(10) 0.045(11) 0.007(7) -0.003(7) 0.004(6)
O7' 0.025(13) 0.025(13) 0.020(13) 0.001(9) -0.005(9) 0.001(9)
C7' 0.027(4) 0.018(3) 0.032(4) 0.003(3) -0.004(3) 0.000(3)
C8' 0.022(4) 0.031(4) 0.027(4) 0.001(3) -0.002(3) -0.010(3)
S2 0.028(3) 0.022(2) 0.021(2) 0.0033(14) 0.011(2) 0.0057(18)
O14 0.039(5) 0.041(5) 0.028(4) -0.004(3) 0.017(3) 0.010(4)
C15 0.015(3) 0.020(6) 0.030(10) 0.007(8) 0.011(4) -0.002(3)
C16 0.033(7) 0.012(4) 0.025(13) -0.001(4) 0.015(9) 0.001(3)
S2' 0.025(4) 0.023(3) 0.022(3) 0.003(2) 0.011(3) 0.008(3)
O14' 0.016(6) 0.043(7) 0.018(6) -0.001(5) 0.003(5) 0.000(5)
C15' 0.015(3) 0.020(6) 0.030(10) 0.007(8) 0.011(4) -0.002(3)
C16' 0.033(7) 0.012(4) 0.025(13) -0.001(4) 0.015(9) 0.001(3)
O1 0.049(3) 0.040(3) 0.016(2) 0.0021(19) 0.0074(19) 0.008(2)
O2 0.022(2) 0.038(3) 0.042(3) -0.005(2) 0.0070(19) -0.007(2)
O3 0.030(3) 0.028(3) 0.037(3) 0.0007(19) 0.0066(19) 0.006(2)
O4 0.032(3) 0.041(3) 0.043(3) 0.003(2) 0.020(2) 0.007(2)
O5 0.050(3) 0.031(3) 0.034(3) 0.011(2) 0.006(2) 0.007(2)
O6 0.025(2) 0.037(3) 0.023(2) -0.0084(19) -0.0012(17) 0.002(2)
O8 0.032(3) 0.041(3) 0.042(3) 0.000(2) -0.006(2) 0.002(2)
O9 0.044(3) 0.041(3) 0.035(3) 0.012(2) 0.022(2) 0.001(2)
O10 0.053(3) 0.032(3) 0.031(3) -0.013(2) 0.011(2) 0.002(2)
O11 0.038(3) 0.041(3) 0.023(2) 0.002(2) 0.0022(19) -0.003(2)
O12 0.046(3) 0.031(3) 0.043(3) 0.005(2) 0.021(2) 0.016(2)
O13 0.021(2) 0.036(3) 0.052(3) 0.003(2) 0.014(2) -0.004(2)
C1 0.029(3) 0.021(3) 0.024(3) 0.001(2) 0.005(2) 0.000(3)
C2 0.027(3) 0.027(3) 0.019(3) 0.002(2) 0.014(2) 0.004(3)
C3 0.025(3) 0.027(3) 0.017(3) -0.002(2) 0.008(2) -0.007(3)
C4 0.024(3) 0.028(3) 0.026(3) 0.005(3) 0.000(2) 0.000(3)
C5 0.030(3) 0.030(4) 0.017(3) -0.001(2) 0.005(2) 0.001(3)
C6 0.026(3) 0.029(3) 0.014(3) -0.001(2) 0.010(2) 0.006(3)
C9 0.031(4) 0.029(3) 0.022(3) -0.005(2) 0.005(3) -0.004(3)
C10 0.031(4) 0.028(3) 0.024(3) 0.002(3) 0.009(3) 0.002(3)
C11 0.027(3) 0.037(4) 0.020(3) 0.003(3) 0.005(2) -0.003(3)
C12 0.023(3) 0.022(3) 0.028(3) 0.001(2) 0.009(2) -0.002(2)
C13 0.023(3) 0.025(3) 0.028(3) 0.007(2) 0.009(2) 0.003(3)
C14 0.028(3) 0.028(3) 0.024(3) 0.002(2) 0.007(2) 0.006(3)
C17 0.038(7) 0.041(7) 0.047(7) 0.002(5) 0.015(6) -0.020(5)
Cl1 0.050(3) 0.048(3) 0.052(3) -0.004(2) 0.026(2) -0.022(2)
Cl2 0.067(3) 0.048(3) 0.088(6) 0.021(4) -0.002(4) -0.003(2)
C17' 0.045(9) 0.049(9) 0.034(9) 0.000(7) 0.009(7) 0.000(7)
Cl2' 0.037(3) 0.031(3) 0.042(5) -0.002(3) 0.000(3) 0.000(2)
Cl1' 0.094(8) 0.106(8) 0.055(5) -0.008(5) 0.008(5) 0.008(6)

loop_
_atom_type_symbol
_atom_type_description
_atom_type_scat_dispersion_real
_atom_type_scat_dispersion_imag
_atom_type_scat_source
C C 0.0033 0.0016 'International Tables Vol C Tables 4.2.6.8 and 6.1.1.4'
H H 0.0000 0.0000 'International Tables Vol C Tables 4.2.6.8 and 6.1.1.4'
O O 0.0106 0.0060 'International Tables Vol C Tables 4.2.6.8 and 6.1.1.4'
S S 0.1246 0.1234 'International Tables Vol C Tables 4.2.6.8 and 6.1.1.4'
Se Se -0.0929 2.2259 'International Tables Vol C Tables 4.2.6.8 and 6.1.1.4'
Fe Fe 0.3463 0.8444 'International Tables Vol C Tables 4.2.6.8 and 6.1.1.4'
Cl Cl 0.1484 0.1585 'International Tables Vol C Tables 4.2.6.8 and 6.1.1.4'

loop_
_geom_angle_atom_site_label_1
_geom_angle_atom_site_label_2
_geom_angle_atom_site_label_3
_geom_angle
C7 Se1 C7' 15.6(17)
C7 Se1 Fe2 110.0(2)
C7' Se1 Fe2 120.3(8)
C7 Se1 Fe1 112.42(19)
C7' Se1 Fe1 105(3)
Fe2 Se1 Fe1 65.23(3)
C8 Se2 C8' 16.0(19)
C8 Se2 Fe2 108.3(2)
C8' Se2 Fe2 114.3(8)
C8 Se2 Fe1 113.81(17)
C8' Se2 Fe1 102(2)
Fe2 Se2 Fe1 65.43(3)
C15 Se3 C15' 6(5)
C15 Se3 Fe3 112.4(17)
C15' Se3 Fe3 107(3)
C15 Se3 Fe4 112.4(3)
C15' Se3 Fe4 112.3(6)
Fe3 Se3 Fe4 65.07(3)
C16' Se4 C16 7(3)
C16' Se4 Fe3 109(3)
C16 Se4 Fe3 112.5(17)
C16' Se4 Fe4 115.8(5)
C16 Se4 Fe4 110.5(3)
Fe3 Se4 Fe4 64.86(3)
C2 Fe1 C3 89.4(3)
C2 Fe1 C1 99.0(3)
C3 Fe1 C1 98.7(3)
C2 Fe1 Se2 156.88(17)
C3 Fe1 Se2 86.68(18)
C1 Fe1 Se2 104.14(19)
C2 Fe1 Se1 86.83(19)
C3 Fe1 Se1 156.63(17)
C1 Fe1 Se1 104.63(19)
Se2 Fe1 Se1 87.83(3)
C2 Fe1 Fe2 101.64(17)
C3 Fe1 Fe2 101.21(17)
C1 Fe1 Fe2 151.3(2)
Se2 Fe1 Fe2 57.05(3)
Se1 Fe1 Fe2 57.24(3)
C6 Fe2 C4 101.3(3)
C6 Fe2 C5 92.4(3)
C4 Fe2 C5 99.3(3)
C6 Fe2 Se2 153.62(18)
C4 Fe2 Se2 104.96(19)
C5 Fe2 Se2 85.67(19)
C6 Fe2 Se1 85.75(19)
C4 Fe2 Se1 98.20(19)
C5 Fe2 Se1 162.46(19)
Se2 Fe2 Se1 88.29(3)
C6 Fe2 Fe1 98.13(17)
C4 Fe2 Fe1 147.51(19)
C5 Fe2 Fe1 105.68(19)
Se2 Fe2 Fe1 57.52(3)
Se1 Fe2 Fe1 57.52(3)
C9 Fe3 C11 97.1(3)
C9 Fe3 C10 101.0(3)
C11 Fe3 C10 91.8(3)
C9 Fe3 Se3 103.8(2)
C11 Fe3 Se3 86.38(19)
C10 Fe3 Se3 155.2(2)
C9 Fe3 Se4 101.8(2)
C11 Fe3 Se4 161.1(2)
C10 Fe3 Se4 86.1(2)
Se3 Fe3 Se4 87.66(3)
C9 Fe3 Fe4 149.98(19)
C11 Fe3 Fe4 104.26(19)
C10 Fe3 Fe4 99.2(2)
Se3 Fe3 Fe4 57.60(3)
Se4 Fe3 Fe4 57.72(3)
C14 Fe4 C13 89.5(3)
C14 Fe4 C12 97.1(3)
C13 Fe4 C12 98.4(3)
C14 Fe4 Se3 160.65(19)
C13 Fe4 Se3 88.2(2)
C12 Fe4 Se3 102.24(19)
C14 Fe4 Se4 86.31(19)
C13 Fe4 Se4 153.93(19)
C12 Fe4 Se4 107.66(19)
Se3 Fe4 Se4 87.32(3)
C14 Fe4 Fe3 104.16(19)
C13 Fe4 Fe3 99.03(19)
C12 Fe4 Fe3 152.49(19)
Se3 Fe4 Fe3 57.34(3)
Se4 Fe4 Fe3 57.42(3)
O7 S1 C8 105.2(3)
O7 S1 C7 105.6(3)
C8 S1 C7 97.5(3)
S1 C7 Se1 115.3(3)
S1 C7 H7A 108.4
Se1 C7 H7A 108.4
S1 C7 H7B 108.4
Se1 C7 H7B 108.4
H7A C7 H7B 107.5
S1 C8 Se2 113.4(3)
S1 C8 H8A 108.9
Se2 C8 H8A 108.9
S1 C8 H8B 108.9
Se2 C8 H8B 108.9
H8A C8 H8B 107.7
O7' S1' C8' 106(2)
O7' S1' C7' 107(2)
C8' S1' C7' 97(4)
S1' C7' Se1 111.8(10)
S1' C7' H7'A 109.3
Se1 C7' H7'A 109.3
S1' C7' H7'B 109.3
Se1 C7' H7'B 109.3
H7'A C7' H7'B 107.9
S1' C8' Se2 119.1(11)
S1' C8' H8'A 107.5
Se2 C8' H8'A 107.5
S1' C8' H8'B 107.5
Se2 C8' H8'B 107.5
H8'A C8' H8'B 107.0
O14 S2 C15 106.8(5)
O14 S2 C16 106.2(5)
C15 S2 C16 98(3)
S2 C15 Se3 112.0(5)
S2 C15 H15A 109.2
Se3 C15 H15A 109.2
S2 C15 H15B 109.2
Se3 C15 H15B 109.2
H15A C15 H15B 107.9
S2 C16 Se4 113.9(5)
S2 C16 H16A 108.8
Se4 C16 H16A 108.8
S2 C16 H16B 108.8
Se4 C16 H16B 108.8
H16A C16 H16B 107.7
O14' S2' C15' 109(2)
O14' S2' C16' 108(3)
C15' S2' C16' 96(4)
S2' C15' Se3 124.5(8)
S2' C15' H15C 106.2
Se3 C15' H15C 106.2
S2' C15' H15D 106.2
Se3 C15' H15D 106.2
H15C C15' H15D 106.4
S2' C16' Se4 119.9(8)
S2' C16' H16C 107.3
Se4 C16' H16C 107.3
S2' C16' H16D 107.3
Se4 C16' H16D 107.3
H16C C16' H16D 106.9
O1 C1 Fe1 179.5(6)
O2 C2 Fe1 178.5(6)
O3 C3 Fe1 178.8(6)
O4 C4 Fe2 177.1(6)
O5 C5 Fe2 178.1(6)
O6 C6 Fe2 178.8(5)
O8 C9 Fe3 178.4(6)
O9 C10 Fe3 178.3(6)
O10 C11 Fe3 178.4(6)
O11 C12 Fe4 176.5(5)
O12 C13 Fe4 178.8(6)
O13 C14 Fe4 178.5(6)
Cl1 C17 Cl2 111.8(6)
Cl1 C17 H17A 109.3
Cl2 C17 H17A 109.3
Cl1 C17 H17B 109.3
Cl2 C17 H17B 109.3
H17A C17 H17B 107.9
Cl1' C17' Cl2' 111.4(8)
Cl1' C17' H17C 109.3
Cl2' C17' H17C 109.3
Cl1' C17' H17D 109.3
Cl2' C17' H17D 109.3
H17C C17' H17D 108.0

loop_
_geom_bond_atom_site_label_1
_geom_bond_atom_site_label_2
_geom_bond_distance
Se1 C7 1.973(5)
Se1 C7' 1.975(8)
Se1 Fe2 2.3751(10)
Se1 Fe1 2.3825(10)
Se2 C8 1.972(5)
Se2 C8' 1.974(8)
Se2 Fe2 2.3662(10)
Se2 Fe1 2.3787(10)
Se3 C15 1.969(6)
Se3 C15' 1.971(7)
Se3 Fe3 2.3754(10)
Se3 Fe4 2.3823(10)
Se4 C16' 1.977(7)
Se4 C16 1.978(7)
Se4 Fe3 2.3815(10)
Se4 Fe4 2.3893(10)
Fe1 C2 1.807(6)
Fe1 C3 1.809(6)
Fe1 C1 1.810(6)
Fe1 Fe2 2.5645(11)
Fe2 C6 1.800(6)
Fe2 C4 1.803(6)
Fe2 C5 1.814(6)
Fe3 C9 1.802(6)
Fe3 C11 1.804(7)
Fe3 C10 1.813(6)
Fe3 Fe4 2.5586(11)
Fe4 C14 1.798(7)
Fe4 C13 1.802(6)
Fe4 C12 1.808(6)
S1 O7 1.493(5)
S1 C8 1.791(6)
S1 C7 1.791(6)
C7 H7A 0.9900
C7 H7B 0.9900
C8 H8A 0.9900
C8 H8B 0.9900
S1' O7' 1.497(9)
S1' C8' 1.781(10)
S1' C7' 1.781(10)
C7' H7'A 0.9900
C7' H7'B 0.9900
C8' H8'A 0.9900
C8' H8'B 0.9900
S2 O14 1.498(6)
S2 C15 1.784(8)
S2 C16 1.793(8)
C15 H15A 0.9900
C15 H15B 0.9900
C16 H16A 0.9900
C16 H16B 0.9900
S2' O14' 1.501(8)
S2' C15' 1.783(9)
S2' C16' 1.788(9)
C15' H15C 0.9900
C15' H15D 0.9900
C16' H16C 0.9900
C16' H16D 0.9900
O1 C1 1.144(6)
O2 C2 1.144(7)
O3 C3 1.139(7)
O4 C4 1.146(7)
O5 C5 1.140(7)
O6 C6 1.145(7)
O8 C9 1.144(7)
O9 C10 1.138(7)
O10 C11 1.145(7)
O11 C12 1.145(7)
O12 C13 1.137(7)
O13 C14 1.148(7)
C17 Cl1 1.729(8)
C17 Cl2 1.732(8)
C17 H17A 0.9900
C17 H17B 0.9900
C17' Cl1' 1.724(9)
C17' Cl2' 1.730(9)
C17' H17C 0.9900
C17' H17D 0.9900

loop_
_geom_torsion_atom_site_label_1
_geom_torsion_atom_site_label_2
_geom_torsion_atom_site_label_3
_geom_torsion_atom_site_label_4
_geom_torsion
C8 Se2 Fe1 C2 -125.2(5)
C8' Se2 Fe1 C2 -136.6(9)
Fe2 Se2 Fe1 C2 -25.1(5)
C8 Se2 Fe1 C3 154.2(3)
C8' Se2 Fe1 C3 142.9(8)
Fe2 Se2 Fe1 C3 -105.64(17)
C8 Se2 Fe1 C1 56.0(3)
C8' Se2 Fe1 C1 44.7(8)
Fe2 Se2 Fe1 C1 156.2(2)
C8 Se2 Fe1 Se1 -48.5(2)
C8' Se2 Fe1 Se1 -59.8(8)
Fe2 Se2 Fe1 Se1 51.63(3)
C8 Se2 Fe1 Fe2 -100.1(2)
C8' Se2 Fe1 Fe2 -111.5(8)
C7 Se1 Fe1 C2 -151.4(3)
C7' Se1 Fe1 C2 -137.1(7)
Fe2 Se1 Fe1 C2 106.02(18)
C7 Se1 Fe1 C3 127.6(5)
C7' Se1 Fe1 C3 141.9(8)
Fe2 Se1 Fe1 C3 25.0(5)
C7 Se1 Fe1 C1 -53.0(3)
C7' Se1 Fe1 C1 -38.6(7)
Fe2 Se1 Fe1 C1 -155.5(2)
C7 Se1 Fe1 Se2 51.1(2)
C7' Se1 Fe1 Se2 65.4(7)
Fe2 Se1 Fe1 Se2 -51.48(3)
C7 Se1 Fe1 Fe2 102.6(2)
C7' Se1 Fe1 Fe2 116.9(7)
C8 Se2 Fe2 C6 133.5(5)
C8' Se2 Fe2 C6 118(2)
Fe1 Se2 Fe2 C6 25.0(4)
C8 Se2 Fe2 C4 -41.4(3)
C8' Se2 Fe2 C4 -57(2)
Fe1 Se2 Fe2 C4 -149.9(2)
C8 Se2 Fe2 C5 -139.9(3)
C8' Se2 Fe2 C5 -156(2)
Fe1 Se2 Fe2 C5 111.68(19)
C8 Se2 Fe2 Se1 56.60(19)
C8' Se2 Fe2 Se1 41(2)
Fe1 Se2 Fe2 Se1 -51.84(3)
C8 Se2 Fe2 Fe1 108.44(19)
C8' Se2 Fe2 Fe1 92(2)
C7 Se1 Fe2 C6 151.4(3)
C7' Se1 Fe2 C6 164(3)
Fe1 Se1 Fe2 C6 -102.44(18)
C7 Se1 Fe2 C4 50.5(3)
C7' Se1 Fe2 C4 63(3)
Fe1 Se1 Fe2 C4 156.7(2)
C7 Se1 Fe2 C5 -124.2(7)
C7' Se1 Fe2 C5 -111(3)
Fe1 Se1 Fe2 C5 -18.0(6)
C7 Se1 Fe2 Se2 -54.4(2)
C7' Se1 Fe2 Se2 -41(3)
Fe1 Se1 Fe2 Se2 51.84(3)
C7 Se1 Fe2 Fe1 -106.2(2)
C7' Se1 Fe2 Fe1 -93(3)
C2 Fe1 Fe2 C6 1.2(3)
C3 Fe1 Fe2 C6 -90.5(3)
C1 Fe1 Fe2 C6 136.3(4)
Se2 Fe1 Fe2 C6 -169.05(19)
Se1 Fe1 Fe2 C6 79.64(19)
C2 Fe1 Fe2 C4 -125.3(4)
C3 Fe1 Fe2 C4 143.1(4)
C1 Fe1 Fe2 C4 9.8(6)
Se2 Fe1 Fe2 C4 64.5(4)
Se1 Fe1 Fe2 C4 -46.8(4)
C2 Fe1 Fe2 C5 96.0(3)
C3 Fe1 Fe2 C5 4.3(3)
C1 Fe1 Fe2 C5 -128.9(4)
Se2 Fe1 Fe2 C5 -74.2(2)
Se1 Fe1 Fe2 C5 174.5(2)
C2 Fe1 Fe2 Se2 170.2(2)
C3 Fe1 Fe2 Se2 78.53(18)
C1 Fe1 Fe2 Se2 -54.7(4)
Se1 Fe1 Fe2 Se2 -111.31(4)
C2 Fe1 Fe2 Se1 -78.5(2)
C3 Fe1 Fe2 Se1 -170.16(18)
C1 Fe1 Fe2 Se1 56.6(4)
Se2 Fe1 Fe2 Se1 111.31(4)
C15 Se3 Fe3 C9 49.0(6)
C15' Se3 Fe3 C9 46.9(9)
Fe4 Se3 Fe3 C9 154.2(2)
C15 Se3 Fe3 C11 145.4(6)
C15' Se3 Fe3 C11 143.3(9)
Fe4 Se3 Fe3 C11 -109.4(2)
C15 Se3 Fe3 C10 -128.2(7)
C15' Se3 Fe3 C10 -130.2(10)
Fe4 Se3 Fe3 C10 -23.0(5)
C15 Se3 Fe3 Se4 -52.6(6)
C15' Se3 Fe3 Se4 -54.6(9)
Fe4 Se3 Fe3 Se4 52.61(3)
C15 Se3 Fe3 Fe4 -105.2(6)
C15' Se3 Fe3 Fe4 -107.2(9)
C16' Se4 Fe3 C9 -45.9(9)
C16 Se4 Fe3 C9 -53.2(6)
Fe4 Se4 Fe3 C9 -156.1(2)
C16' Se4 Fe3 C11 129.4(11)
C16 Se4 Fe3 C11 122.1(8)
Fe4 Se4 Fe3 C11 19.2(6)
C16' Se4 Fe3 C10 -146.4(9)
C16 Se4 Fe3 C10 -153.7(6)
Fe4 Se4 Fe3 C10 103.4(2)
C16' Se4 Fe3 Se3 57.7(9)
C16 Se4 Fe3 Se3 50.4(6)
Fe4 Se4 Fe3 Se3 -52.51(3)
C16' Se4 Fe3 Fe4 110.2(9)
C16 Se4 Fe3 Fe4 102.9(6)
C15 Se3 Fe4 C14 124(2)
C15' Se3 Fe4 C14 118(3)
Fe3 Se3 Fe4 C14 18.5(6)
C15 Se3 Fe4 C13 -152.8(19)
C15' Se3 Fe4 C13 -159(3)
Fe3 Se3 Fe4 C13 101.92(19)
C15 Se3 Fe4 C12 -54.6(19)
C15' Se3 Fe4 C12 -61(3)
Fe3 Se3 Fe4 C12 -159.9(2)
C15 Se3 Fe4 Se4 52.9(19)
C15' Se3 Fe4 Se4 47(3)
Fe3 Se3 Fe4 Se4 -52.38(3)
C15 Se3 Fe4 Fe3 105.3(19)
C15' Se3 Fe4 Fe3 99(3)
C16' Se4 Fe4 C14 150(3)
C16 Se4 Fe4 C14 144.6(19)
Fe3 Se4 Fe4 C14 -109.40(19)
C16' Se4 Fe4 C13 -129(3)
C16 Se4 Fe4 C13 -134.2(19)
Fe3 Se4 Fe4 C13 -28.1(4)
C16' Se4 Fe4 C12 54(3)
C16 Se4 Fe4 C12 48.3(19)
Fe3 Se4 Fe4 C12 154.3(2)
C16' Se4 Fe4 Se3 -48(3)
C16 Se4 Fe4 Se3 -53.7(19)
Fe3 Se4 Fe4 Se3 52.31(3)
C16' Se4 Fe4 Fe3 -100(3)
C16 Se4 Fe4 Fe3 -106.0(19)
C9 Fe3 Fe4 C14 128.5(5)
C11 Fe3 Fe4 C14 -97.6(3)
C10 Fe3 Fe4 C14 -3.3(3)
Se3 Fe3 Fe4 C14 -173.8(2)
Se4 Fe3 Fe4 C14 76.1(2)
C9 Fe3 Fe4 C13 -139.7(4)
C11 Fe3 Fe4 C13 -5.8(3)
C10 Fe3 Fe4 C13 88.4(3)
Se3 Fe3 Fe4 C13 -81.99(19)
Se4 Fe3 Fe4 C13 167.89(19)
C9 Fe3 Fe4 C12 -11.0(6)
C11 Fe3 Fe4 C12 122.9(5)
C10 Fe3 Fe4 C12 -142.9(5)
Se3 Fe3 Fe4 C12 46.7(4)
Se4 Fe3 Fe4 C12 -63.4(4)
C9 Fe3 Fe4 Se3 -57.7(4)
C11 Fe3 Fe4 Se3 76.2(2)
C10 Fe3 Fe4 Se3 170.4(2)
Se4 Fe3 Fe4 Se3 -110.11(4)
C9 Fe3 Fe4 Se4 52.4(4)
C11 Fe3 Fe4 Se4 -173.7(2)
C10 Fe3 Fe4 Se4 -79.5(2)
Se3 Fe3 Fe4 Se4 110.11(4)
O7 S1 C7 Se1 178.4(4)
C8 S1 C7 Se1 -73.5(4)
C7' Se1 C7 S1 -60(8)
Fe2 Se1 C7 S1 73.8(4)
Fe1 Se1 C7 S1 3.2(5)
O7 S1 C8 Se2 -175.0(4)
C7 S1 C8 Se2 76.5(4)
C8' Se2 C8 S1 35(5)
Fe2 Se2 C8 S1 -79.9(4)
Fe1 Se2 C8 S1 -9.4(5)
O7' S1' C7' Se1 -178(4)
C8' S1' C7' Se1 73(4)
C7 Se1 C7' S1' 39(4)
Fe2 Se1 C7' S1' -13(6)
Fe1 Se1 C7' S1' -82(4)
O7' S1' C8' Se2 174(4)
C7' S1' C8' Se2 -76(4)
C8 Se2 C8' S1' -60(2)
Fe2 Se2 C8' S1' 11(5)
Fe1 Se2 C8' S1' 79(4)
O14 S2 C15 Se3 174(2)
C16 S2 C15 Se3 -77(3)
C15' Se3 C15 S2 97(10)
Fe3 Se3 C15 S2 77(3)
Fe4 Se3 C15 S2 6(3)
O14 S2 C16 Se4 -174(2)
C15 S2 C16 Se4 75(3)
C16' Se4 C16 S2 -140(31)
Fe3 Se4 C16 S2 -73(3)
Fe4 Se4 C16 S2 -2(4)
O14' S2' C15' Se3 44(7)
C16' S2' C15' Se3 -68(6)
C15 Se3 C15' S2' -85(7)
Fe3 Se3 C15' S2' 76(6)
Fe4 Se3 C15' S2' 6(7)
O14' S2' C16' Se4 -48(6)
C15' S2' C16' Se4 65(6)
C16 Se4 C16' S2' 39(23)
Fe3 Se4 C16' S2' -76(6)
Fe4 Se4 C16' S2' -5(7)
C2 Fe1 C1 O1 -41(100)
C3 Fe1 C1 O1 49(100)
Se2 Fe1 C1 O1 138(100)
Se1 Fe1 C1 O1 -130(100)
Fe2 Fe1 C1 O1 -177(100)
C3 Fe1 C2 O2 42(23)
C1 Fe1 C2 O2 141(23)
Se2 Fe1 C2 O2 -38(23)
Se1 Fe1 C2 O2 -115(23)
Fe2 Fe1 C2 O2 -59(23)
C2 Fe1 C3 O3 -23(28)
C1 Fe1 C3 O3 -122(28)
Se2 Fe1 C3 O3 134(28)
Se1 Fe1 C3 O3 57(28)
Fe2 Fe1 C3 O3 78(28)
C6 Fe2 C4 O4 -75(12)
C5 Fe2 C4 O4 -169(12)
Se2 Fe2 C4 O4 103(12)
Se1 Fe2 C4 O4 12(12)
Fe1 Fe2 C4 O4 51(12)
C6 Fe2 C5 O5 174(100)
C4 Fe2 C5 O5 -85(20)
Se2 Fe2 C5 O5 20(20)
Se1 Fe2 C5 O5 90(20)
Fe1 Fe2 C5 O5 74(20)
C4 Fe2 C6 O6 154(30)
C5 Fe2 C6 O6 -106(30)
Se2 Fe2 C6 O6 -21(30)
Se1 Fe2 C6 O6 56(30)
Fe1 Fe2 C6 O6 0(30)
C11 Fe3 C9 O8 8(23)
C10 Fe3 C9 O8 -85(23)
Se3 Fe3 C9 O8 96(23)
Se4 Fe3 C9 O8 -174(100)
Fe4 Fe3 C9 O8 143(23)
C9 Fe3 C10 O9 177(100)
C11 Fe3 C10 O9 80(22)
Se3 Fe3 C10 O9 -6(22)
Se4 Fe3 C10 O9 -82(22)
Fe4 Fe3 C10 O9 -25(22)
C9 Fe3 C11 O10 -11(24)
C10 Fe3 C11 O10 90(23)
Se3 Fe3 C11 O10 -115(23)
Se4 Fe3 C11 O10 174(100)
Fe4 Fe3 C11 O10 -170(100)
C14 Fe4 C12 O11 57(9)
C13 Fe4 C12 O11 -33(9)
Se3 Fe4 C12 O11 -123(9)
Se4 Fe4 C12 O11 146(9)
Fe3 Fe4 C12 O11 -162(9)
C14 Fe4 C13 O12 -27(26)
C12 Fe4 C13 O12 70(26)
Se3 Fe4 C13 O12 172(100)
Se4 Fe4 C13 O12 -107(26)
Fe3 Fe4 C13 O12 -131(26)
C13 Fe4 C14 O13 45(23)
C12 Fe4 C14 O13 -54(23)
Se3 Fe4 C14 O13 128(23)
Se4 Fe4 C14 O13 -161(100)
Fe3 Fe4 C14 O13 144(23)
